data_2004315
loop_
_publ_author_name
'Chai, C. L. L.'
'Hockless, D. C. R.'

_publ_section_title <i>trans</i>-3-(<i>p</i>-Chlorophenylthio)-1,4,6-trimethylpiperazine-2,5-dione
_journal_issue 12
_journal_name_full 'Acta Crystallographica Section C'
_journal_page_first 2579
_journal_page_last 2581
_journal_paper_doi 10.1107/S0108270195007219
_journal_volume 51
_journal_year 1995
_chemical_formula_moiety 'C13 H15 Cl N2 O2 S'
_chemical_formula_sum 'C13 H15 Cl N2 O2 S'
_chemical_formula_weight 298.79
_space_group_IT_number 14
_symmetry_cell_setting monoclinic
_symmetry_space_group_name_Hall '-P 2yab'
_symmetry_space_group_name_H-M 'P 1 21/a 1'
_audit_creation_method 'from TEXRAY.INF file'
_cell_angle_alpha 90
_cell_angle_beta 103.370(10)
_cell_angle_gamma 90
_cell_formula_units_Z 4
_cell_length_a 10.5500(10)
_cell_length_b 9.071(2)
_cell_length_c 15.146(2)
_cell_measurement_reflns_used 25
_cell_measurement_temperature 213
_cell_measurement_theta_max 49.8
_cell_measurement_theta_min 48.4
_cell_volume 1410.2(4)
_computing_cell_refinement 'MSC/AFC Diffractometer Control Software'
_computing_data_collection
;MSC/AFC Diffractometer Control Software (Molecular Structure Corporation,
 1988)
;
_computing_data_reduction 'TEXSAN (Molecular Structure Corporation, 1993)'
_computing_publication_material TEXSAN
_computing_structure_refinement TEXSAN
_computing_structure_solution 'SIR92 (Altomare et al., 1994)'
_diffrn_ambient_temperature 213
_diffrn_measurement_device 'Rigaku AFC6R'
_diffrn_measurement_method '\w/2\q scans'
_diffrn_radiation_monochromator 'equatorial graphite'
_diffrn_radiation_source 'Rigaku RU200B rotating Cu anode'
_diffrn_radiation_type CuK\a
_diffrn_radiation_wavelength 1.5418
_diffrn_reflns_av_R_equivalents 0.035
_diffrn_reflns_limit_h_max 11
_diffrn_reflns_limit_h_min -11
_diffrn_reflns_limit_k_max 10
_diffrn_reflns_limit_k_min 0
_diffrn_reflns_limit_l_max 17
_diffrn_reflns_limit_l_min 0
_diffrn_reflns_number 2346
_diffrn_reflns_theta_max 60.07
_diffrn_reflns_theta_min 1.5
_diffrn_standards_decay_% 0.51
_diffrn_standards_interval_count 150
_diffrn_standards_number 3
_exptl_absorpt_coefficient_mu 3.785
_exptl_absorpt_correction_T_max 1.000
_exptl_absorpt_correction_T_min 0.902
_exptl_absorpt_correction_type 'empirical, \y scan (North, Phillips & Mathews, 1968)'
_exptl_absorpt_process_details psi-scan
_exptl_crystal_colour colourless
_exptl_crystal_density_diffrn 1.407
_exptl_crystal_description block
_exptl_crystal_F_000 624.00
_exptl_crystal_size_max 0.280
_exptl_crystal_size_mid 0.280
_exptl_crystal_size_min 0.260
_refine_diff_density_max 0.30
_refine_diff_density_min -0.021
_refine_ls_extinction_method none
_refine_ls_goodness_of_fit_obs 2.99
_refine_ls_hydrogen_treatment refall
_refine_ls_matrix_type full
_refine_ls_number_parameters 233
_refine_ls_number_reflns 1871
_refine_ls_number_restraints 0
_refine_ls_R_factor_all 0.0397
_refine_ls_R_factor_obs 0.036
_refine_ls_shift/esd_max 0.03
_refine_ls_structure_factor_coef F
_refine_ls_weighting_details w=4F~o~^2^/[\s^2^(F~o~^2^)+(0.009F~o~^2^)^2^]
_refine_ls_weighting_scheme calc
_refine_ls_wR_factor_all 0.0417
_refine_ls_wR_factor_obs 0.041
_reflns_number_observed 1871
_reflns_number_total 2251
_reflns_observed_criterion I>3\s(I)
_cod_data_source_file pt1026.cif
_cod_data_source_block C_Chais_piperazine_1
_cod_depositor_comments
;
The following automatic conversions were performed:

'_refine_ls_weighting_scheme' value '
w=4F~o~^2^/[\s^2^(F~o~^2^)+(0.009F~o~^2^)^2^]' was changed to 'calc'.
New tag '_refine_ls_weighting_details' was created. The value of the
new tag was set to 'w=4F~o~^2^/[\s^2^(F~o~^2^)+(0.009F~o~^2^)^2^]'.

Automatic conversion script
Id: cif_fix_values 3143 2015-03-26 13:38:13Z robertas 
;
_cod_original_cell_volume 1410.2(3)
_cod_original_sg_symbol_H-M 'P 21/a'
_cod_database_code 2004315

loop_
_symmetry_equiv_pos_as_xyz
'   +x,   +y,   +z'
'1/2-x,1/2+y,   -z'
'   -x,   -y,   -z'
'1/2+x,1/2-y,   +z'

loop_
_atom_site_aniso_label
_atom_site_aniso_U_11
_atom_site_aniso_U_22
_atom_site_aniso_U_33
_atom_site_aniso_U_12
_atom_site_aniso_U_13
_atom_site_aniso_U_23
Cl(1) 0.0473(5) 0.0496(5) 0.0626(5) 0.0012(3) 0.0241(4) -0.0096(4)
S(1) 0.0330(4) 0.0412(4) 0.0394(4) 0.0017(3) 0.0045(3) 0.0032(3)
O(1) 0.0330(10) 0.0370(10) 0.0570(10) -0.0108(9) 0.0185(9) -0.0007(10)
O(2) 0.0350(10) 0.0400(10) 0.0570(10) -0.0130(9) 0.0119(9) -0.0025(10)
N(1) 0.0330(10) 0.0230(10) 0.0490(10) 0.0005(9) 0.0180(10) 0.0050(10)
N(4) 0.0320(10) 0.0200(10) 0.0400(10) -0.0003(9) 0.0134(10) -0.0025(10)
C(2) 0.0340(10) 0.0270(10) 0.0330(10) -0.0020(10) 0.0160(10) -0.0060(10)
C(3) 0.0240(10) 0.0250(10) 0.043(2) 0.0030(10) 0.0130(10) -0.0030(10)
C(5) 0.0330(10) 0.0280(10) 0.0280(10) -0.0030(10) 0.0130(10) -0.0050(10)
C(6) 0.0300(10) 0.0290(10) 0.035(2) 0.0020(10) 0.0130(10) -0.0030(10)
C(7) 0.0370(10) 0.0280(10) 0.0250(10) 0.0000(10) 0.0050(10) -0.0030(10)
C(8) 0.047(2) 0.0280(10) 0.032(2) -0.0030(10) 0.0130(10) 0.0020(10)
C(9) 0.050(2) 0.0260(10) 0.036(2) 0.0070(10) 0.0110(10) 0.0000(10)
C(10) 0.039(2) 0.033(2) 0.0310(10) -0.0010(10) 0.0090(10) -0.0090(10)
C(11) 0.049(2) 0.0290(10) 0.035(2) -0.0060(10) 0.0140(10) -0.0020(10)
C(12) 0.048(2) 0.0230(10) 0.034(2) 0.0030(10) 0.0090(10) 0.0000(10)
C(13) 0.052(2) 0.030(2) 0.088(3) 0.003(2) 0.023(2) 0.018(2)
C(14) 0.051(2) 0.0190(10) 0.062(2) -0.0010(10) 0.016(2) 0.0010(10)
C(15) 0.066(2) 0.050(2) 0.045(2) 0.000(2) 0.000(2) 0.006(2)

loop_
_atom_site_label
_atom_site_fract_x
_atom_site_fract_y
_atom_site_fract_z
_atom_site_U_iso_or_equiv
_atom_site_thermal_displace_type
Cl(1) 1.40496(7) -.04753(9) .07130(5) .0513(2) Uani
S(1) .85578(6) .04916(8) .15482(5) .0385(2) Uani
O(1) .7918(2) -0.1410(2) .31590(10) .0409(6) Uani
O(2) 1.2334(2) .1647(2) .35620(10) .0439(6) Uani
N(1) 1.0115(2) -0.1385(2) .3621(2) .0338(6) Uani
N(4) 1.0142(2) .1575(2) .31310(10) .0296(6) Uani
C(2) .8968(2) -.0780(3) .3226(2) .0299(7) Uani
C(3) .8980(2) .0721(3) .2808(2) .0295(7) Uani
C(5) 1.1315(2) .0952(3) .3457(2) .0288(7) Uani
C(6) 1.1374(2) -.0633(3) .3779(2) .0304(7) Uani
C(7) 1.0118(2) .0182(3) .1330(2) .0304(7) Uani
C(8) 1.0773(3) -0.1152(3) .1537(2) .0353(8) Uani
C(9) 1.1984(3) -0.1366(3) .1351(2) .0369(8) Uani
C(10) 1.2515(3) -.0239(3) .0943(2) .0342(8) Uani
C(11) 1.1878(3) .1075(3) .0709(2) .0369(8) Uani
C(12) 1.0681(3) .1287(3) .0911(2) .0353(8) Uani
C(13) 1.0139(4) -0.2926(4) .3917(3) .0550(10) Uani
C(14) 1.0089(3) .3147(3) .2886(3) .0436(10) Uani
C(15) 1.2052(4) -.0645(4) .4781(2) .0560(10) Uani
H(3) .827(2) .118(3) .290(2) .024(6) Uiso
H(6) 1.190(2) -0.112(3) .346(2) .027(7) Uiso
H(8) 1.037(2) -0.192(3) .180(2) .042(8) Uiso
H(9) 1.242(2) -0.230(3) .149(2) .037(7) Uiso
H(11) 1.229(2) .182(3) .040(2) .052(9) Uiso
H(12) 1.025(2) .220(3) .075(2) .026(6) Uiso
H(13a) 1.014(3) -0.296(5) .453(3) .10(2) Uiso
H(13b) 1.096(3) -0.341(4) .385(2) .065(10) Uiso
H(13c) .945(3) -0.342(4) .354(2) .060(10) Uiso
H(14c) 1.026(3) .331(4) .233(3) .100(10) Uiso
H(14a) 1.071(3) .365(4) .334(3) .100(10) Uiso
H(14b) .923(3) .354(3) .283(2) .057(9) Uiso
H(15b) 1.287(3) -.020(3) .487(2) .052(10) Uiso
H(15c) 1.217(3) -0.165(4) .500(2) .070(10) Uiso
H(15a) 1.154(3) -.009(3) .514(2) .060(10) Uiso

loop_
_atom_type_symbol
_atom_type_scat_dispersion_real
_atom_type_scat_dispersion_imag
_atom_type_scat_source
C 0.018 0.009 'International Tables'
H 0.000 0.000 'International Tables'
Cl 0.364 0.702 'International Tables'
N 0.031 0.018 'International Tables'
O 0.049 0.032 'International Tables'
S 0.333 0.557 'International Tables'

loop_
_geom_angle_atom_site_label_1
_geom_angle_atom_site_label_2
_geom_angle_atom_site_label_3
_geom_angle
_geom_angle_publ_flag
C(3) S(1) C(7) 101.30(10) ?
C(2) N(1) C(6) 125.1(2) yes
C(2) N(1) C(13) 118.6(2) ?
C(6) N(1) C(13) 116.3(2) ?
C(3) N(4) C(5) 122.5(2) yes
C(3) N(4) C(14) 117.2(2) ?
C(5) N(4) C(14) 118.5(2) ?
O(1) C(2) N(1) 123.4(2) ?
O(1) C(2) C(3) 118.8(2) ?
N(1) C(2) C(3) 117.7(2) yes
S(1) C(3) N(4) 113.0(2) ?
S(1) C(3) C(2) 107.8(2) ?
N(4) C(3) C(2) 115.8(2) yes
O(2) C(5) N(4) 122.4(2) ?
O(2) C(5) C(6) 118.5(2) ?
N(4) C(5) C(6) 118.9(2) yes
N(1) C(6) C(5) 114.9(2) yes
N(1) C(6) C(15) 111.1(2) ?
C(5) C(6) C(15) 107.7(2) ?
S(1) C(7) C(8) 121.9(2) ?
S(1) C(7) C(12) 118.9(2) ?
C(8) C(7) C(12) 119.1(2) ?
C(7) C(8) C(9) 120.6(3) ?
C(8) C(9) C(10) 118.5(3) ?
Cl(1) C(10) C(9) 119.3(2) ?
Cl(1) C(10) C(11) 118.4(2) ?
C(9) C(10) C(11) 122.3(3) ?
C(10) C(11) C(12) 118.8(3) ?
C(7) C(12) C(11) 120.6(3) ?

loop_
_geom_bond_atom_site_label_1
_geom_bond_atom_site_label_2
_geom_bond_distance
_geom_bond_publ_flag
Cl(1) C(10) 1.746(3) ?
S(1) C(3) 1.868(3) ?
S(1) C(7) 1.775(3) ?
O(1) C(2) 1.230(3) yes
O(2) C(5) 1.224(3) yes
N(1) C(2) 1.337(3) yes
N(1) C(6) 1.463(3) yes
N(1) C(13) 1.467(4) ?
N(4) C(3) 1.437(3) yes
N(4) C(5) 1.346(3) yes
N(4) C(14) 1.471(3) ?
C(2) C(3) 1.503(3) yes
C(5) C(6) 1.515(4) yes
C(6) C(15) 1.520(4) ?
C(7) C(8) 1.393(4) ?
C(7) C(12) 1.391(4) ?
C(8) C(9) 1.384(4) ?
C(9) C(10) 1.379(4) ?
C(10) C(11) 1.373(4) ?
C(11) C(12) 1.380(4) ?
